data_4116840
loop_
_publ_author_name
'F. Albert Cotton'
'Carlos A. Murillo'
'Xiaoping Wang'

_publ_section_title
;
 Low-Valent Ditantalum Complex Ta2(\m-BH3)(\m-dmpm)3(\h2-BH4)2: First
 Dinuclear Compound Containing a Bridging BH3 Group with Direct Ta-B Bonds
;
_journal_name_full 'Journal of the American Chemical Society'
_journal_page_first 9594
_journal_page_last 9599
_journal_paper_doi 10.1021/ja9817242
_journal_volume 120
_journal_year 1998
_chemical_compound_source synthesis
_chemical_formula_moiety Ta2(BH3)(dmpm)3(BH4)2.C7H8
_chemical_formula_sum 'C22 H61 B3 P6 Ta2'
_chemical_formula_weight 905.86
_chemical_name_systematic
; 
 ? 
;
_space_group_IT_number 62
_symmetry_cell_setting orthorhombic
_symmetry_space_group_name_Hall '-P 2ac 2n'
_symmetry_space_group_name_H-M 'P n m a'
_atom_sites_solution_hydrogens geom
_atom_sites_solution_primary direct
_atom_sites_solution_secondary difmap
_audit_creation_method SHELXL
_cell_angle_alpha 90.00
_cell_angle_beta 90.00
_cell_angle_gamma 90.00
_cell_formula_units_Z 4
_cell_length_a 16.3080(10)
_cell_length_b 16.0860(10)
_cell_length_c 13.8755(7)
_cell_measurement_reflns_used 25
_cell_measurement_temperature 173(2)
_cell_measurement_theta_max 20.0
_cell_measurement_theta_min 17.0
_cell_volume 3640.0(4)
_computing_cell_refinement 'CAD4 V5'
_computing_data_collection 'CAD4 V5'
_computing_data_reduction 'XCAD4 (Harms, 1993)'
_computing_structure_refinement 'SHELXL-93 (Sheldrick, 1993)'
_computing_structure_solution 'SHELXS-86 (Sheldrick, 1990)'
_diffrn_ambient_temperature 173(2)
_diffrn_measurement_device 'Enraf Nonius CAD4'
_diffrn_measurement_method 'Omega-theta scans'
_diffrn_radiation_monochromator graphite
_diffrn_radiation_source 'normal-focus sealed tube'
_diffrn_radiation_type MoK\a
_diffrn_radiation_wavelength 0.71073
_diffrn_reflns_av_R_equivalents 0.0246
_diffrn_reflns_av_sigmaI/netI 0.0325
_diffrn_reflns_limit_h_max 17
_diffrn_reflns_limit_h_min 0
_diffrn_reflns_limit_k_max 0
_diffrn_reflns_limit_k_min -17
_diffrn_reflns_limit_l_max 14
_diffrn_reflns_limit_l_min -1
_diffrn_reflns_number 2700
_diffrn_reflns_theta_max 22.37
_diffrn_reflns_theta_min 2.31
_diffrn_standards_decay_% 0
_diffrn_standards_interval_time 60
_diffrn_standards_number 3
_exptl_absorpt_coefficient_mu 6.283
_exptl_absorpt_correction_T_max 0.9988
_exptl_absorpt_correction_T_min 0.6621
_exptl_absorpt_correction_type 'psi scans'
_exptl_crystal_colour purple
_exptl_crystal_density_diffrn 1.653
_exptl_crystal_description block
_exptl_crystal_F_000 1776
_exptl_crystal_size_max 0.26
_exptl_crystal_size_mid 0.24
_exptl_crystal_size_min 0.20
_refine_diff_density_max 0.990
_refine_diff_density_min -1.123
_refine_diff_density_rms 0.125
_refine_ls_extinction_method none
_refine_ls_goodness_of_fit_all 1.051
_refine_ls_goodness_of_fit_obs 1.088
_refine_ls_hydrogen_treatment refall
_refine_ls_matrix_type full
_refine_ls_number_parameters 262
_refine_ls_number_reflns 2438
_refine_ls_number_restraints 6
_refine_ls_restrained_S_all 1.060
_refine_ls_restrained_S_obs 1.099
_refine_ls_R_factor_all 0.0381
_refine_ls_R_factor_obs 0.0259
_refine_ls_shift/esd_max -0.002
_refine_ls_shift/esd_mean 0.000
_refine_ls_structure_factor_coef Fsqd
_refine_ls_weighting_details 'w=1/[\s^2^(Fo^2^)+(0.0350P)^2^+9.3405P] where P=(Fo^2^+2Fc^2^)/3'
_refine_ls_weighting_scheme calc
_refine_ls_wR_factor_all 0.0721
_refine_ls_wR_factor_obs 0.0674
_reflns_number_observed 2033
_reflns_number_total 2438
_reflns_observed_criterion >2sigma(I)
_cod_data_source_file ja9817242_3.cif
_cod_data_source_block (1toluene)
_cod_depositor_comments
;
The following automatic conversions were performed:

'_diffrn_refln_scan_mode_backgd' value 'MO' changed to 'mo' according
to the built-in table from CIF Core dictionary named 'cif_core.dic'
version 2.4.1 from 2010-06-29.

Automatic conversion script
Id: cif_fix_values 1715 2011-07-08 13:25:40Z adriana 

The following automatic conversions were performed:

'_refine_ls_weighting_scheme' value 'calc
w=1/[\s^2^(Fo^2^)+(0.0350P)^2^+9.3405P] where P=(Fo^2^+2Fc^2^)/3' was
changed to 'calc'. New tag '_refine_ls_weighting_details' was
created. The value of the new tag was set to
'w=1/[\s^2^(Fo^2^)+(0.0350P)^2^+9.3405P] where P=(Fo^2^+2Fc^2^)/3'.

Automatic conversion script
Id: cif_fix_values 3143 2015-03-26 13:38:13Z robertas 
;
_cod_original_formula_sum 'C22 H11 H50 B3 P6 Ta2'
_cod_database_code 4116840

loop_
_symmetry_equiv_pos_as_xyz
'x, y, z'
'-x+1/2, -y, z+1/2'
'-x, y+1/2, -z'
'x+1/2, -y+1/2, -z+1/2'
'-x, -y, -z'
'x-1/2, y, -z-1/2'
'x, -y-1/2, z'
'-x-1/2, y-1/2, z-1/2'

loop_
_atom_site_aniso_label
_atom_site_aniso_U_11
_atom_site_aniso_U_22
_atom_site_aniso_U_33
_atom_site_aniso_U_23
_atom_site_aniso_U_13
_atom_site_aniso_U_12
Ta 0.0157(2) 0.0123(2) 0.0188(2) 0.00041(11) 0.00067(10) -0.00154(10)
B1 0.027(4) 0.018(4) 0.037(5) -0.002(4) 0.007(4) -0.004(4)
B2 0.006(5) 0.032(6) 0.020(6) 0.000 0.001(4) 0.000
P1 0.0233(9) 0.0177(8) 0.0218(10) 0.0037(7) -0.0012(8) 0.0000(7)
C1 0.019(6) 0.024(5) 0.018(5) 0.000 0.004(4) 0.000
P2 0.0222(9) 0.0193(8) 0.0233(9) -0.0030(7) -0.0008(7) -0.0028(7)
C2 0.028(6) 0.029(5) 0.018(5) 0.000 -0.004(5) 0.000
C3 0.021(6) 0.017(5) 0.033(6) 0.000 -0.004(5) 0.000
P3 0.0191(8) 0.0165(7) 0.0245(9) -0.0008(7) 0.0017(7) -0.0001(7)
C11 0.035(5) 0.022(4) 0.050(6) 0.012(4) 0.001(4) 0.004(3)
C12 0.035(5) 0.036(5) 0.030(5) 0.002(4) 0.008(4) -0.002(4)
C21 0.027(4) 0.028(4) 0.030(5) -0.005(4) 0.000(4) -0.005(3)
C22 0.031(5) 0.035(5) 0.034(5) -0.006(4) -0.004(4) -0.003(4)
C31 0.027(4) 0.032(4) 0.031(4) -0.007(4) 0.004(4) 0.002(4)
C32 0.024(4) 0.024(4) 0.036(5) -0.002(3) -0.002(4) 0.007(3)

loop_
_atom_site_label
_atom_site_type_symbol
_atom_site_fract_x
_atom_site_fract_y
_atom_site_fract_z
_atom_site_U_iso_or_equiv
_atom_site_thermal_displace_type
_atom_site_occupancy
_atom_site_calc_flag
_atom_site_refinement_flags
_atom_site_disorder_group
Ta Ta 0.354890(14) 0.163356(14) 0.69914(2) 0.01562(13) Uani 1 d D .
B1 B 0.3272(5) 0.0062(5) 0.7159(6) 0.027(2) Uani 1 d D .
H11 H 0.2794(42) 0.0539(44) 0.7133(63) 0.094(34) Uiso 1 d D .
H12 H 0.3833(43) 0.0361(44) 0.7377(67) 0.094(33) Uiso 1 d D .
H13 H 0.3308(43) -0.0310(43) 0.6385(47) 0.052(22) Uiso 1 d D .
H14 H 0.3029(60) -0.0317(56) 0.7885(53) 0.100(36) Uiso 1 d D .
B2 B 0.2423(6) 0.2500 0.7032(7) 0.020(2) Uani 1 d S .
H21 H 0.2436(38) 0.1851(35) 0.7576(46) 0.025(16) Uiso 1 d . .
H22 H 0.1834(51) 0.2500 0.6636(58) 0.014(21) Uiso 1 d S .
P1 P 0.38120(10) 0.15427(10) 0.88218(12) 0.0209(4) Uani 1 d . .
C1 C 0.4268(6) 0.2500 0.9334(6) 0.020(2) Uani 1 d S .
H1A H 0.4157(60) 0.2500 1.0156(73) 0.041(28) Uiso 1 d S .
H1B H 0.4821(53) 0.2500 0.9201(56) 0.008(21) Uiso 1 d S .
P2 P 0.29118(10) 0.15110(9) 0.53041(12) 0.0216(4) Uani 1 d . .
C2 C 0.2953(7) 0.2500 0.4635(7) 0.025(2) Uani 1 d S .
H2A H 0.2584(54) 0.2500 0.4195(63) 0.013(23) Uiso 1 d S .
H2B H 0.3569(67) 0.2500 0.4446(76) 0.047(33) Uiso 1 d S .
C3 C 0.5578(6) 0.2500 0.6624(8) 0.024(2) Uani 1 d S .
H3A H 0.6188(52) 0.2500 0.6213(60) 0.017(17) Uiso 1 d S .
H3B H 0.5748(58) 0.2500 0.7193(64) 0.017(17) Uiso 1 d S .
P3 P 0.50328(10) 0.15208(9) 0.63879(12) 0.0200(4) Uani 1 d . .
C11 C 0.4465(5) 0.0756(5) 0.9371(6) 0.036(2) Uani 1 d . .
H11A H 0.4954(37) 0.0776(32) 0.9141(39) 0.003(15) Uiso 1 d . .
H11B H 0.4375(41) 0.0187(46) 0.9185(51) 0.042(20) Uiso 1 d . .
H11C H 0.4315(74) 0.0725(74) 1.0294(91) 0.152(49) Uiso 1 d . .
C12 C 0.2891(5) 0.1380(5) 0.9564(6) 0.034(2) Uani 1 d . .
H12A H 0.2430(40) 0.1751(35) 0.9422(42) 0.017(16) Uiso 1 d . .
H12B H 0.2946(46) 0.1515(42) 1.0199(59) 0.042(23) Uiso 1 d . .
H12C H 0.2726(39) 0.0860(39) 0.9381(43) 0.020(18) Uiso 1 d . .
C21 C 0.3317(5) 0.0791(5) 0.4395(6) 0.029(2) Uani 1 d D .
H21A H 0.3308(41) 0.0348(43) 0.4624(49) 0.024(21) Uiso 1 d . .
H21B H 0.3818(24) 0.0948(35) 0.4111(40) 0.020(17) Uiso 1 d D .
H21C H 0.2915(46) 0.0769(46) 0.3738(58) 0.058(24) Uiso 1 d . .
C22 C 0.1831(5) 0.1201(5) 0.5249(7) 0.033(2) Uani 1 d . .
H22A H 0.1460(36) 0.1557(36) 0.5537(44) 0.013(17) Uiso 1 d . .
H22B H 0.1854(32) 0.0657(37) 0.5502(39) 0.005(14) Uiso 1 d . .
H22C H 0.1664(42) 0.1231(43) 0.4721(53) 0.022(22) Uiso 1 d . .
C31 C 0.5345(5) 0.1328(5) 0.5126(6) 0.030(2) Uani 1 d . .
H31A H 0.5037(47) 0.1640(42) 0.4687(53) 0.041(22) Uiso 1 d . .
H31B H 0.5245(37) 0.0762(41) 0.4969(44) 0.024(18) Uiso 1 d . .
H31C H 0.5920(52) 0.1220(48) 0.5142(55) 0.053(23) Uiso 1 d . .
C32 C 0.5714(5) 0.0778(5) 0.6990(6) 0.028(2) Uani 1 d . .
H32A H 0.5539(44) 0.0249(49) 0.6967(47) 0.040(22) Uiso 1 d . .
H32B H 0.5823(50) 0.0966(49) 0.7689(64) 0.054(24) Uiso 1 d . .
H32C H 0.6302(43) 0.0777(41) 0.6893(42) 0.020(17) Uiso 1 d . .
C1S C 0.3759(9) 0.2329(15) 0.2070(13) 0.025(8) Uiso 0.25 d PG -1
H1S H 0.3187(9) 0.2312(15) 0.1943(13) 0.030 Uiso 0.25 calc PR -1
C2S C 0.4151(13) 0.3089(13) 0.2189(23) 0.040(9) Uiso 0.25 d PG -1
H2S H 0.3847(18) 0.3591(15) 0.2143(38) 0.048 Uiso 0.25 calc PR -1
C3S C 0.4988(13) 0.3115(13) 0.2375(22) 0.046(10) Uiso 0.25 d PGD -1
H3S H 0.5256(18) 0.3634(15) 0.2456(35) 0.055 Uiso 0.25 calc PR -1
C4S C 0.5433(8) 0.2380(17) 0.2442(11) 0.031(7) Uiso 0.25 d PGD -1
C5S C 0.5041(13) 0.1619(14) 0.2323(24) 0.060(14) Uiso 0.25 d PGD -1
H5S H 0.5345(18) 0.1117(16) 0.2368(39) 0.072 Uiso 0.25 calc PR -1
C6S C 0.4204(13) 0.1594(13) 0.2137(24) 0.028(9) Uiso 0.25 d PG -1
H6S H 0.3936(18) 0.1075(14) 0.2055(37) 0.033 Uiso 0.25 calc PR -1
C7S C 0.6202(9) 0.2492(25) 0.2742(16) 0.041(6) Uiso 0.50 d SPGD -1
H7S1 H 0.6325(12) 0.3088(26) 0.2762(24) 0.062 Uiso 0.25 calc PR -1
H7S2 H 0.6580(9) 0.2215(29) 0.2296(22) 0.062 Uiso 0.25 calc PR -1
H7S3 H 0.6266(11) 0.2254(31) 0.3388(18) 0.062 Uiso 0.25 calc PR -1
C1SA C 0.5139(10) 0.2470(28) 0.2365(12) 0.041(7) Uiso 0.50 d SPG -2
C2SA C 0.4637(14) 0.3166(21) 0.2308(22) 0.036(9) Uiso 0.25 d PG -2
H2SA H 0.4865(21) 0.3706(24) 0.2381(37) 0.043 Uiso 0.25 calc PR -2
C3SA C 0.3801(13) 0.3073(13) 0.2146(22) 0.034(9) Uiso 0.25 d PG -2
H3SA H 0.3457(19) 0.3549(13) 0.2107(36) 0.041 Uiso 0.25 calc PR -2
C4SA C 0.3467(10) 0.2283(13) 0.2040(15) 0.040(9) Uiso 0.25 d PG -2
H4SA H 0.2895(11) 0.2219(18) 0.1929(21) 0.049 Uiso 0.25 calc PR -2
C5SA C 0.3969(17) 0.1587(14) 0.2097(27) 0.044(11) Uiso 0.25 d PG -2
H5SA H 0.3741(24) 0.1047(13) 0.2025(41) 0.053 Uiso 0.25 calc PR -2
C6SA C 0.4805(16) 0.1680(23) 0.2259(24) 0.035(11) Uiso 0.25 d PG -2
H6SA H 0.5148(22) 0.1204(28) 0.2298(38) 0.042 Uiso 0.25 calc PR -2
C7SA C 0.6049(10) 0.2440(41) 0.2450(20) 0.124(19) Uiso 0.25 d PG -2
H7S4 H 0.6229(14) 0.1859(44) 0.2475(29) 0.185 Uiso 0.25 calc PR -2
H7S5 H 0.6219(12) 0.2727(47) 0.3040(23) 0.185 Uiso 0.25 calc PR -2
H7S6 H 0.6296(11) 0.2714(45) 0.1890(24) 0.185 Uiso 0.25 calc PR -2

loop_
_atom_type_symbol
_atom_type_description
_atom_type_scat_dispersion_real
_atom_type_scat_dispersion_imag
_atom_type_scat_source
C C 0.0033 0.0016 'International Tables Vol C Tables 4.2.6.8 and 6.1.1.4'
H H 0.0000 0.0000 'International Tables Vol C Tables 4.2.6.8 and 6.1.1.4'
B B 0.0013 0.0007 'International Tables Vol C Tables 4.2.6.8 and 6.1.1.4'
P P 0.1023 0.0942 'International Tables Vol C Tables 4.2.6.8 and 6.1.1.4'
Ta Ta -0.7052 6.5227 'International Tables Vol C Tables 4.2.6.8 and 6.1.1.4'
H H 0.0000 0.0000 'International Tables Vol C Tables 4.2.6.8 and 6.1.1.4'

loop_
_geom_angle_atom_site_label_1
_geom_angle_atom_site_label_2
_geom_angle_atom_site_label_3
_geom_angle
_geom_angle_site_symmetry_1
_geom_angle_site_symmetry_3
H21 Ta H11 65.9(24) . .
H21 Ta H12 104.8(28) . .
H11 Ta H12 47.8(35) . .
H21 Ta B2 33.9(16) . .
H11 Ta B2 92.1(18) . .
H12 Ta B2 137.3(21) . .
H21 Ta P3 172.3(17) . .
H11 Ta P3 120.7(19) . .
H12 Ta P3 79.2(21) . .
B2 Ta P3 143.3(2) . .
H21 Ta P2 90.9(18) . .
H11 Ta P2 77.8(23) . .
H12 Ta P2 103.8(23) . .
B2 Ta P2 75.3(3) . .
P3 Ta P2 94.51(5) . .
H21 Ta B1 88.6(16) . .
H11 Ta B1 24.7(18) . .
H12 Ta B1 24.3(18) . .
B2 Ta B1 116.8(2) . .
P3 Ta B1 97.2(2) . .
P2 Ta B1 86.4(2) . .
H21 Ta P1 76.3(18) . .
H11 Ta P1 87.7(23) . .
H12 Ta P1 70.6(24) . .
B2 Ta P1 98.2(3) . .
P3 Ta P1 99.23(5) . .
P2 Ta P1 163.75(5) . .
B1 Ta P1 83.4(2) . .
H21 Ta Ta 80.0(16) . 7_565
H11 Ta Ta 144.7(18) . 7_565
H12 Ta Ta 160.9(21) . 7_565
B2 Ta Ta 52.82(15) . 7_565
P3 Ta Ta 94.05(3) . 7_565
P2 Ta Ta 94.40(3) . 7_565
B1 Ta Ta 168.6(2) . 7_565
P1 Ta Ta 93.25(3) . 7_565
H12 B1 H11 107.5(71) . .
H12 B1 H13 115.0(58) . .
H11 B1 H13 110.2(54) . .
H12 B1 H14 105.3(66) . .
H11 B1 H14 98.3(59) . .
H13 B1 H14 118.9(56) . .
H12 B1 Ta 55.8(37) . .
H11 B1 Ta 55.5(37) . .
H13 B1 Ta 112.9(34) . .
H14 B1 Ta 127.6(44) . .
B1 H11 Ta 99.7(43) . .
B1 H12 Ta 99.9(44) . .
H22 B2 H21 107.8(36) . .
H22 B2 H21 107.8(36) . 7_565
H21 B2 H21 108.3(54) . 7_565
H22 B2 Ta 132.8(24) . .
H21 B2 Ta 60.7(28) . .
H21 B2 Ta 119.4(28) 7_565 .
H22 B2 Ta 132.8(24) . 7_565
H21 B2 Ta 119.4(28) . 7_565
H21 B2 Ta 60.7(28) 7_565 7_565
Ta B2 Ta 74.4(3) . 7_565
B2 H21 Ta 85.4(32) . .
C11 P1 C12 98.3(4) . .
C11 P1 C1 100.5(4) . .
C12 P1 C1 103.4(4) . .
C11 P1 Ta 123.3(3) . .
C12 P1 Ta 115.0(3) . .
C1 P1 Ta 113.4(3) . .
P1 C1 P1 112.5(5) . 7_565
C22 P2 C21 98.4(4) . .
C22 P2 C2 104.4(5) . .
C21 P2 C2 100.7(4) . .
C22 P2 Ta 116.6(3) . .
C21 P2 Ta 121.9(3) . .
C2 P2 Ta 112.2(3) . .
P2 C2 P2 119.3(5) 7_565 .
P3 C3 P3 117.9(5) . 7_565
C32 P3 C3 100.6(4) . .
C32 P3 C31 98.9(4) . .
C3 P3 C31 100.3(4) . .
C32 P3 Ta 117.9(3) . .
C3 P3 Ta 109.7(3) . .
C31 P3 Ta 125.4(3) . .
C2S C1S C6S 120.0 . .
C3S C2S C1S 120.0 . .
C2S C3S C4S 120.0 . .
C7S C4S C5S 126.1 . .
C7S C4S C3S 113.4 . .
C5S C4S C3S 120.0 . .
C6S C5S C4S 120.0 . .
C5S C6S C1S 120.0 . .
C2SA C1SA C6SA 120.0 . .
C2SA C1SA C7SA 128.1 . .
C6SA C1SA C7SA 111.7 . .
C1SA C2SA C3SA 120.0 . .
C4SA C3SA C2SA 120.0 . .
C3SA C4SA C5SA 120.0 . .
C6SA C5SA C4SA 120.0 . .
C5SA C6SA C1SA 120.0 . .

loop_
_geom_bond_atom_site_label_1
_geom_bond_atom_site_label_2
_geom_bond_distance
_geom_bond_site_symmetry_2
Ta H21 2.02(6) .
Ta H11 2.16(7) .
Ta H12 2.17(7) .
Ta B2 2.306(8) .
Ta P3 2.567(2) .
Ta P2 2.569(2) .
Ta B1 2.578(8) .
Ta P1 2.580(2) .
Ta Ta 2.7875(5) 7_565
B1 H12 1.08(7) .
B1 H11 1.09(7) .
B1 H13 1.23(6) .
B1 H14 1.24(6) .
B2 H22 1.11(8) .
B2 H21 1.29(6) .
B2 H21 1.29(6) 7_565
B2 Ta 2.306(8) 7_565
P1 C11 1.821(7) .
P1 C12 1.839(8) .
P1 C1 1.852(5) .
C1 P1 1.852(5) 7_565
P2 C22 1.833(8) .
P2 C21 1.835(7) .
P2 C2 1.843(5) .
C2 P2 1.843(5) 7_565
C3 P3 1.839(5) .
C3 P3 1.839(5) 7_565
P3 C32 1.833(7) .
P3 C31 1.850(7) .
C1S C2S 1.39 .
C1S C6S 1.39 .
C2S C3S 1.39 .
C3S C4S 1.39 .
C4S C7S 1.33 .
C4S C5S 1.39 .
C5S C6S 1.39 .
C1SA C2SA 1.39 .
C1SA C6SA 1.39 .
C1SA C7SA 1.49 .
C2SA C3SA 1.39 .
C3SA C4SA 1.39 .
C4SA C5SA 1.39 .
C5SA C6SA 1.39 .

loop_
_geom_torsion_atom_site_label_1
_geom_torsion_atom_site_label_2
_geom_torsion_atom_site_label_3
_geom_torsion_atom_site_label_4
_geom_torsion
_geom_torsion_site_symmetry_1
_geom_torsion_site_symmetry_4
H21 Ta B1 H12 -132.6(64) . .
H11 Ta B1 H12 -155.0(83) . .
H12 Ta B1 H12 0.000(4) . .
B2 Ta B1 H12 -152.1(62) . .
P3 Ta B1 H12 42.3(62) . .
P2 Ta B1 H12 136.4(62) . .
P1 Ta B1 H12 -56.2(62) . .
Ta Ta B1 H12 -129.4(62) 7_565 .
H21 Ta B1 H11 22.5(59) . .
H11 Ta B1 H11 0.000(2) . .
H12 Ta B1 H11 155.0(83) . .
B2 Ta B1 H11 3.0(56) . .
P3 Ta B1 H11 -162.6(56) . .
P2 Ta B1 H11 -68.5(56) . .
P1 Ta B1 H11 98.9(56) . .
Ta Ta B1 H11 25.7(58) 7_565 .
H21 Ta B1 H13 121.9(40) . .
H11 Ta B1 H13 99.4(64) . .
H12 Ta B1 H13 -105.5(69) . .
B2 Ta B1 H13 102.4(36) . .
P3 Ta B1 H13 -63.2(36) . .
P2 Ta B1 H13 30.9(36) . .
P1 Ta B1 H13 -161.7(36) . .
Ta Ta B1 H13 125.1(36) 7_565 .
H21 Ta B1 H14 -49.6(62) . .
H11 Ta B1 H14 -72.1(77) . .
H12 Ta B1 H14 83.0(86) . .
B2 Ta B1 H14 -69.1(60) . .
P3 Ta B1 H14 125.3(60) . .
P2 Ta B1 H14 -140.6(60) . .
P1 Ta B1 H14 26.8(60) . .
Ta Ta B1 H14 -46.4(62) 7_565 .
H12 B1 H11 Ta 21.5(69) . .
H13 B1 H11 Ta -104.6(46) . .
H14 B1 H11 Ta 130.4(51) . .
Ta B1 H11 Ta 0.0 . .
H21 Ta H11 B1 -155.3(64) . .
H12 Ta H11 B1 -13.5(45) . .
B2 Ta H11 B1 -177.3(50) . .
P3 Ta H11 B1 20.1(64) . .
P2 Ta H11 B1 108.2(53) . .
B1 Ta H11 B1 0.000(2) . .
P1 Ta H11 B1 -79.2(51) . .
Ta Ta H11 B1 -171.5(19) 7_565 .
H11 B1 H12 Ta -21.4(69) . .
H13 B1 H12 Ta 101.7(51) . .
H14 B1 H12 Ta -125.5(55) . .
Ta B1 H12 Ta 0.000(2) . .
H21 Ta H12 B1 49.6(64) . .
H11 Ta H12 B1 13.8(46) . .
B2 Ta H12 B1 38.1(80) . .
P3 Ta H12 B1 -137.1(60) . .
P2 Ta H12 B1 -45.1(61) . .
B1 Ta H12 B1 0.000(4) . .
P1 Ta H12 B1 118.9(61) . .
Ta Ta H12 B1 152.2(25) 7_565 .
H21 Ta B2 H22 -87.6(57) . .
H11 Ta B2 H22 -49.6(53) . .
H12 Ta B2 H22 -67.4(60) . .
P3 Ta B2 H22 104.8(47) . .
P2 Ta B2 H22 27.2(48) . .
B1 Ta B2 H22 -50.9(48) . .
P1 Ta B2 H22 -137.6(48) . .
Ta Ta B2 H22 134.6(48) 7_565 .
H21 Ta B2 H21 0.000(14) . .
H11 Ta B2 H21 38.0(38) . .
H12 Ta B2 H21 20.2(47) . .
P3 Ta B2 H21 -167.6(31) . .
P2 Ta B2 H21 114.8(31) . .
B1 Ta B2 H21 36.7(31) . .
P1 Ta B2 H21 -49.9(31) . .
Ta Ta B2 H21 -137.8(31) 7_565 .
H21 Ta B2 H21 95.5(56) . 7_565
H11 Ta B2 H21 133.5(40) . 7_565
H12 Ta B2 H21 115.8(47) . 7_565
P3 Ta B2 H21 -72.1(32) . 7_565
P2 Ta B2 H21 -149.6(31) . 7_565
B1 Ta B2 H21 132.3(31) . 7_565
P1 Ta B2 H21 45.6(31) . 7_565
Ta Ta B2 H21 -42.3(31) 7_565 7_565
H21 Ta B2 Ta 137.8(31) . 7_565
H11 Ta B2 Ta 175.8(23) . 7_565
H12 Ta B2 Ta 158.0(35) . 7_565
P3 Ta B2 Ta -29.8(5) . 7_565
P2 Ta B2 Ta -107.4(2) . 7_565
B1 Ta B2 Ta 174.5(2) . 7_565
P1 Ta B2 Ta 87.8(2) . 7_565
Ta Ta B2 Ta 0.0 7_565 7_565
H22 B2 H21 Ta 129.6(40) . .
H21 B2 H21 Ta -114.0(35) 7_565 .
Ta B2 H21 Ta 0.000(7) . .
Ta B2 H21 Ta -47.9(28) 7_565 .
H11 Ta H21 B2 -137.6(40) . .
H12 Ta H21 B2 -166.0(31) . .
B2 Ta H21 B2 0.000(12) . .
P3 Ta H21 B2 73.3(138) . .
P2 Ta H21 B2 -61.4(26) . .
B1 Ta H21 B2 -147.7(26) . .
P1 Ta H21 B2 128.8(28) . .
Ta Ta H21 B2 32.9(23) 7_565 .
H21 Ta P1 C11 138.4(17) . .
H11 Ta P1 C11 72.6(19) . .
H12 Ta P1 C11 27.0(21) . .
B2 Ta P1 C11 164.4(4) . .
P3 Ta P1 C11 -48.0(3) . .
P2 Ta P1 C11 99.3(4) . .
B1 Ta P1 C11 48.2(4) . .
Ta Ta P1 C11 -142.7(3) 7_565 .
H21 Ta P1 C12 18.6(17) . .
H11 Ta P1 C12 -47.2(19) . .
H12 Ta P1 C12 -92.8(21) . .
B2 Ta P1 C12 44.6(3) . .
P3 Ta P1 C12 -167.8(3) . .
P2 Ta P1 C12 -20.5(4) . .
B1 Ta P1 C12 -71.6(3) . .
Ta Ta P1 C12 97.5(3) 7_565 .
H21 Ta P1 C1 -100.2(17) . .
H11 Ta P1 C1 -165.9(19) . .
H12 Ta P1 C1 148.4(21) . .
B2 Ta P1 C1 -74.1(3) . .
P3 Ta P1 C1 73.4(3) . .
P2 Ta P1 C1 -139.2(3) . .
B1 Ta P1 C1 169.7(4) . .
Ta Ta P1 C1 -21.2(3) 7_565 .
C11 P1 C1 P1 174.1(5) . 7_565
C12 P1 C1 P1 -84.7(5) . 7_565
Ta P1 C1 P1 40.6(6) . 7_565
H21 Ta P2 C22 -25.4(16) . .
H11 Ta P2 C22 39.7(20) . .
H12 Ta P2 C22 80.1(22) . .
B2 Ta P2 C22 -55.8(4) . .
P3 Ta P2 C22 160.1(3) . .
B1 Ta P2 C22 63.2(4) . .
P1 Ta P2 C22 12.4(4) . .
Ta Ta P2 C22 -105.5(3) 7_565 .
H21 Ta P2 C21 -145.7(16) . .
H11 Ta P2 C21 -80.6(19) . .
H12 Ta P2 C21 -40.2(22) . .
B2 Ta P2 C21 -176.1(4) . .
P3 Ta P2 C21 39.8(3) . .
B1 Ta P2 C21 -57.1(4) . .
P1 Ta P2 C21 -107.9(3) . .
Ta Ta P2 C21 134.2(3) 7_565 .
H21 Ta P2 C2 95.0(16) . .
H11 Ta P2 C2 160.0(20) . .
H12 Ta P2 C2 -159.5(22) . .
B2 Ta P2 C2 64.6(4) . .
P3 Ta P2 C2 -79.5(4) . .
B1 Ta P2 C2 -176.5(4) . .
P1 Ta P2 C2 132.7(4) . .
Ta Ta P2 C2 14.9(4) 7_565 .
C22 P2 C2 P2 96.7(7) . 7_565
C21 P2 C2 P2 -161.6(6) . 7_565
Ta P2 C2 P2 -30.5(7) . 7_565
P3 C3 P3 C32 -167.2(5) 7_565 .
P3 C3 P3 C31 91.6(6) 7_565 .
P3 C3 P3 Ta -42.2(7) 7_565 .
H21 Ta P3 C32 94.9(128) . .
H11 Ta P3 C32 -52.1(27) . .
H12 Ta P3 C32 -27.4(23) . .
B2 Ta P3 C32 158.0(5) . .
P2 Ta P3 C32 -130.6(3) . .
B1 Ta P3 C32 -43.7(3) . .
P1 Ta P3 C32 40.7(3) . .
Ta Ta P3 C32 134.6(3) 7_565 .
H21 Ta P3 C3 -19.4(128) . .
H11 Ta P3 C3 -166.4(26) . .
H12 Ta P3 C3 -141.7(24) . .
B2 Ta P3 C3 43.7(5) . .
P2 Ta P3 C3 115.1(3) . .
B1 Ta P3 C3 -158.0(4) . .
P1 Ta P3 C3 -73.6(3) . .
Ta Ta P3 C3 20.3(3) 7_565 .
H21 Ta P3 C31 -138.7(128) . .
H11 Ta P3 C31 74.3(27) . .
H12 Ta P3 C31 99.0(24) . .
B2 Ta P3 C31 -75.6(5) . .
P2 Ta P3 C31 -4.2(3) . .
B1 Ta P3 C31 82.7(4) . .
P1 Ta P3 C31 167.1(3) . .
Ta Ta P3 C31 -99.0(3) 7_565 .
C6S C1S C2S C3S 0.0 . .
C1S C2S C3S C4S 0.0 . .
C2S C3S C4S C7S -172.0 . .
C2S C3S C4S C5S 0.0 . .
C7S C4S C5S C6S 170.9 . .
C3S C4S C5S C6S 0.0 . .
C4S C5S C6S C1S 0.0 . .
C2S C1S C6S C5S 0.0 . .
C6SA C1SA C2SA C3SA 0.0 . .
C7SA C1SA C2SA C3SA 174.3 . .
C1SA C2SA C3SA C4SA 0.0 . .
C2SA C3SA C4SA C5SA 0.0 . .
C3SA C4SA C5SA C6SA 0.0 . .
C4SA C5SA C6SA C1SA 0.0 . .
C2SA C1SA C6SA C5SA 0.0 . .
C7SA C1SA C6SA C5SA -175.2 . .
